data_4300476
_journal_name_full 'Inorganic Chemistry'
_journal_paper_doi 10.1021/ic051361o
_journal_year 2006
_chemical_formula_sum 'C28 H40 Co3 F18 O24'
_chemical_formula_weight 1279.39
_space_group_IT_number 2
_symmetry_cell_setting triclinic
_symmetry_space_group_name_Hall '-P 1'
_symmetry_space_group_name_H-M 'P -1'
_cell_angle_alpha 93.968(2)
_cell_angle_beta 106.912(2)
_cell_angle_gamma 103.709(2)
_cell_formula_units_Z 1
_cell_length_a 10.1348(13)
_cell_length_b 10.2404(13)
_cell_length_c 12.9074(16)
_cell_measurement_temperature 293(2)
_cell_volume 1231.3(3)
_diffrn_ambient_temperature 293(2)
_exptl_crystal_density_diffrn 1.725
_cod_depositor_comments
;
The following automatic conversions were performed:
'_symmetry_cell_setting' value 'Triclinic' changed to 'triclinic'
according to '/home/saulius/struct/CIF-dictionaries/cif_core.dic'
dictionary named 'cif_core.dic' version 2.4.1 from
2010-06-29.

'_geom_bond_publ_flag' value 'Y' changed to 'y' according to
'/home/saulius/struct/CIF-dictionaries/cif_core.dic' dictionary named
'cif_core.dic' version 2.4.1 from 2010-06-29 (9 times).

Automatic conversion script
Id: cif_fix_enum 1527 2010-12-29 10:47:43Z saulius 
;
_cod_database_code 4300476

loop_
_symmetry_equiv_pos_as_xyz
'x, y, z'
'-x, -y, -z'

loop_
_atom_site_label
_atom_site_type_symbol
_atom_site_fract_x
_atom_site_fract_y
_atom_site_fract_z
_atom_site_U_iso_or_equiv
_atom_site_adp_type
_atom_site_occupancy
_atom_site_symmetry_multiplicity
_atom_site_calc_flag
_atom_site_refinement_flags
_atom_site_disorder_assembly
_atom_site_disorder_group
Co1 Co 0.5000 1.0000 0.5000 0.0329(2) Uani 1 2 d S . .
Co2 Co 0.50562(6) 0.87017(5) 0.75567(4) 0.0295(2) Uani 1 1 d . . .
O1 O 0.3547(4) 1.0566(4) 0.5652(3) 0.0501(9) Uani 1 1 d . . .
C1 C 0.3053(5) 1.0253(5) 0.6388(4) 0.0353(10) Uani 1 1 d . . .
O2 O 0.3293(3) 0.9435(3) 0.7034(3) 0.0451(8) Uani 1 1 d . . .
C2 C 0.1990(7) 1.1010(7) 0.6547(5) 0.0615(16) Uani 1 1 d . . .
F1 F 0.1405(7) 1.1507(8) 0.5745(5) 0.167(3) Uani 1 1 d . . .
F2 F 0.1109(8) 1.0411(8) 0.6953(8) 0.217(5) Uani 1 1 d . . .
F3 F 0.2659(9) 1.2080(8) 0.7257(7) 0.207(4) Uani 1 1 d . . .
O3 O 0.6671(4) 1.1324(3) 0.6243(2) 0.0464(8) Uani 1 1 d . . .
C3 C 0.6967(5) 1.1374(5) 0.7256(4) 0.0368(10) Uani 1 1 d . . .
O4 O 0.6442(4) 1.0603(3) 0.7804(3) 0.0467(8) Uani 1 1 d . . .
C4 C 0.8196(6) 1.2606(7) 0.7933(4) 0.0647(17) Uani 1 1 d . . .
F4 F 0.8092(6) 1.3734(4) 0.7546(4) 0.128(2) Uani 1 1 d . . .
F5 F 0.9410(5) 1.2504(7) 0.7876(6) 0.165(3) Uani 1 1 d . . .
F6 F 0.8276(6) 1.2811(5) 0.8939(3) 0.138(2) Uani 1 1 d . . .
O5 O 0.6823(3) 0.7972(4) 0.8181(3) 0.0454(8) Uani 1 1 d . . .
C5 C 0.7772(5) 0.7995(5) 0.7749(4) 0.0418(11) Uani 1 1 d . . .
O6 O 0.7753(4) 0.8169(4) 0.6816(3) 0.0596(10) Uani 1 1 d . . .
C6 C 0.9140(7) 0.7753(8) 0.8487(6) 0.0692(17) Uani 1 1 d . . .
F7 F 0.8923(5) 0.6808(8) 0.9046(7) 0.194(4) Uani 1 1 d . . .
F8 F 0.9925(7) 0.8748(7) 0.9136(7) 0.216(4) Uani 1 1 d . . .
F9 F 0.9956(7) 0.7417(10) 0.8004(6) 0.196(4) Uani 1 1 d . . .
O7 O 0.5046(3) 0.9034(3) 0.9193(2) 0.0423(8) Uani 1 1 d . . .
C7 C 0.3781(5) 0.8938(5) 0.9505(4) 0.0443(12) Uani 1 1 d . . .
H7A H 0.3792 0.8376 1.0081 0.053 Uiso 1 1 calc R . .
H7B H 0.2941 0.8508 0.8882 0.053 Uiso 1 1 calc R . .
C8 C 0.6301(5) 0.9701(5) 1.0104(4) 0.0459(12) Uani 1 1 d . . .
H8A H 0.7148 0.9789 0.9880 0.055 Uiso 1 1 calc R . .
H8B H 0.6376 0.9157 1.0694 0.055 Uiso 1 1 calc R . .
O8 O 0.3709(4) 0.6817(3) 0.7409(3) 0.0455(8) Uani 1 1 d D . .
O9 O 0.5187(3) 0.8355(3) 0.5924(2) 0.0328(7) Uani 1 1 d D . .
C10 C 0.5597(10) 0.4889(11) 0.9186(7) 0.113(3) Uani 1 1 d . . .
H10A H 0.6118 0.5312 0.8719 0.135 Uiso 1 1 calc R . .
H10B H 0.5406 0.3912 0.9015 0.135 Uiso 1 1 calc R . .
O10 O 0.4288(6) 0.5247(6) 0.8981(4) 0.112(2) Uani 1 1 d . . .
O11 O 0.6002(4) 0.4232(3) 0.5148(3) 0.0532(9) Uani 1 1 d . . .
C11 C 0.3532(8) 0.4662(9) 0.9663(7) 0.101(3) Uani 1 1 d . . .
H11A H 0.3292 0.3680 0.9503 0.121 Uiso 1 1 calc R . .
H11B H 0.2646 0.4929 0.9526 0.121 Uiso 1 1 calc R . .
C12 C 0.5260(7) 0.4364(6) 0.5923(5) 0.0574(14) Uani 1 1 d . . .
H12A H 0.5822 0.5128 0.6491 0.069 Uiso 1 1 calc R . .
H12B H 0.5137 0.3549 0.6265 0.069 Uiso 1 1 calc R . .
C13 C 0.6168(6) 0.5424(5) 0.4631(5) 0.0558(14) Uani 1 1 d . . .
H13A H 0.6656 0.5327 0.4097 0.067 Uiso 1 1 calc R . .
H13B H 0.6748 0.6208 0.5175 0.067 Uiso 1 1 calc R . .
O12 O 0.1179(4) 0.5738(4) 0.5862(3) 0.0618(10) Uani 1 1 d . . .
C14 C 0.0081(7) 0.4726(8) 0.6026(5) 0.086(2) Uani 1 1 d . . .
H14A H -0.0620 0.5140 0.6183 0.103 Uiso 1 1 calc R . .
H14B H 0.0482 0.4313 0.6656 0.103 Uiso 1 1 calc R . .
C15 C 0.0629(7) 0.6326(7) 0.4926(6) 0.082(2) Uani 1 1 d . . .
H15A H 0.1403 0.6983 0.4794 0.098 Uiso 1 1 calc R . .
H15B H -0.0049 0.6798 0.5050 0.098 Uiso 1 1 calc R . .
H2W H 0.472(5) 0.760(3) 0.552(3) 0.048(15) Uiso 1 1 d D . .
H1W H 0.6079(13) 0.842(6) 0.609(5) 0.063(18) Uiso 1 1 d D . .
H3W H 0.388(5) 0.633(4) 0.791(3) 0.048(15) Uiso 1 1 d D . .
H4W H 0.286(3) 0.653(7) 0.696(4) 0.09(2) Uiso 1 1 d D . .

loop_
_atom_site_aniso_label
_atom_site_aniso_U_11
_atom_site_aniso_U_22
_atom_site_aniso_U_33
_atom_site_aniso_U_23
_atom_site_aniso_U_13
_atom_site_aniso_U_12
Co1 0.0457(5) 0.0352(5) 0.0193(4) 0.0063(3) 0.0094(4) 0.0142(4)
Co2 0.0335(3) 0.0316(3) 0.0207(3) 0.0034(2) 0.0061(2) 0.0071(2)
O1 0.063(2) 0.067(2) 0.0388(18) 0.0232(17) 0.0259(17) 0.0366(19)
C1 0.036(2) 0.039(2) 0.030(2) 0.0058(19) 0.0076(19) 0.011(2)
O2 0.0431(19) 0.057(2) 0.0461(19) 0.0246(17) 0.0185(15) 0.0242(16)
C2 0.074(4) 0.079(4) 0.060(4) 0.031(3) 0.036(3) 0.050(4)
F1 0.207(6) 0.282(8) 0.129(4) 0.114(5) 0.086(4) 0.216(6)
F2 0.205(7) 0.234(8) 0.412(12) 0.227(8) 0.259(8) 0.179(6)
F3 0.204(7) 0.192(7) 0.220(8) -0.096(6) 0.037(6) 0.119(6)
O3 0.054(2) 0.048(2) 0.0276(17) 0.0060(14) 0.0066(15) 0.0033(16)
C3 0.037(2) 0.038(2) 0.031(2) 0.0076(19) 0.0073(19) 0.005(2)
O4 0.054(2) 0.0428(19) 0.0328(17) 0.0035(14) 0.0136(16) -0.0054(16)
C4 0.052(4) 0.080(4) 0.040(3) 0.020(3) 0.007(3) -0.016(3)
F4 0.154(5) 0.054(2) 0.112(4) 0.014(2) -0.011(3) -0.027(3)
F5 0.049(3) 0.157(5) 0.242(8) -0.047(5) 0.022(4) -0.008(3)
F6 0.156(5) 0.131(4) 0.050(2) -0.019(2) 0.018(3) -0.078(4)
O5 0.0439(19) 0.064(2) 0.0333(17) 0.0125(15) 0.0113(15) 0.0234(17)
C5 0.035(3) 0.044(3) 0.038(3) 0.000(2) 0.005(2) 0.007(2)
O6 0.045(2) 0.089(3) 0.047(2) 0.011(2) 0.0167(17) 0.019(2)
C6 0.046(3) 0.089(5) 0.067(4) 0.011(4) 0.003(3) 0.025(3)
F7 0.073(3) 0.261(8) 0.253(8) 0.188(7) 0.014(4) 0.059(4)
F8 0.125(5) 0.152(6) 0.242(8) -0.080(6) -0.125(5) 0.057(4)
F9 0.118(4) 0.374(12) 0.147(5) 0.056(7) 0.033(4) 0.168(7)
O7 0.0338(17) 0.059(2) 0.0253(16) -0.0080(14) 0.0085(13) 0.0006(15)
C7 0.033(2) 0.058(3) 0.029(2) -0.007(2) 0.010(2) -0.008(2)
C8 0.037(3) 0.069(3) 0.026(2) -0.003(2) 0.007(2) 0.010(2)
O8 0.047(2) 0.0388(19) 0.0349(18) 0.0088(15) -0.0036(16) 0.0011(16)
O9 0.0405(19) 0.0322(17) 0.0229(15) 0.0036(13) 0.0050(14) 0.0108(15)
C10 0.122(7) 0.144(8) 0.094(6) 0.063(6) 0.046(6) 0.051(6)
O10 0.106(4) 0.152(5) 0.092(4) 0.087(4) 0.029(3) 0.043(4)
O11 0.057(2) 0.043(2) 0.062(2) 0.0002(17) 0.0201(19) 0.0191(17)
C11 0.080(5) 0.117(7) 0.103(6) 0.060(5) 0.021(5) 0.017(5)
C12 0.076(4) 0.048(3) 0.048(3) 0.003(2) 0.018(3) 0.019(3)
C13 0.062(4) 0.040(3) 0.070(4) -0.004(3) 0.033(3) 0.012(3)
O12 0.038(2) 0.069(3) 0.057(2) 0.0111(19) -0.0031(17) -0.0031(18)
C14 0.054(4) 0.117(6) 0.060(4) 0.032(4) 0.006(3) -0.017(4)
C15 0.063(4) 0.063(4) 0.092(5) 0.033(4) -0.008(4) -0.001(3)

loop_
_geom_bond_atom_site_label_1
_geom_bond_atom_site_label_2
_geom_bond_distance
_geom_bond_site_symmetry_2
_geom_bond_publ_flag
Co1 O1 2.067(3) 2_676 ?
Co1 O1 2.067(3) . y
Co1 O3 2.076(3) 2_676 ?
Co1 O3 2.076(3) . y
Co1 O9 2.143(3) . y
Co1 O9 2.143(3) 2_676 ?
Co2 O8 2.044(3) . y
Co2 O2 2.053(3) . y
Co2 O4 2.055(3) . y
Co2 O5 2.072(3) . y
Co2 O7 2.120(3) . y
Co2 O9 2.160(3) . y
O1 C1 1.224(5) . ?
C1 O2 1.238(5) . ?
C1 C2 1.518(7) . ?
C2 F2 1.227(7) . ?
C2 F1 1.241(7) . ?
C2 F3 1.284(9) . ?
O3 C3 1.249(5) . ?
C3 O4 1.225(5) . ?
C3 C4 1.542(7) . ?
C4 F6 1.277(7) . ?
C4 F5 1.282(8) . ?
C4 F4 1.304(7) . ?
O5 C5 1.241(6) . ?
C5 O6 1.225(6) . ?
C5 C6 1.522(7) . ?
C6 F8 1.218(8) . ?
C6 F7 1.262(8) . ?
C6 F9 1.263(8) . ?
O7 C7 1.435(5) . ?
O7 C8 1.439(5) . ?
C7 C8 1.478(7) 2_677 ?
C8 C7 1.478(7) 2_677 ?
C10 O10 1.416(10) . ?
C10 C11 1.466(12) 2_667 ?
O10 C11 1.403(8) . ?
O11 C13 1.429(6) . ?
O11 C12 1.432(6) . ?
C11 C10 1.466(12) 2_667 ?
C12 C13 1.491(8) 2_666 ?
C13 C12 1.491(8) 2_666 ?
O12 C14 1.406(7) . ?
O12 C15 1.415(7) . ?
C14 C15 1.457(10) 2_566 ?
C15 C14 1.457(10) 2_566 ?
